data_7717703
loop_
_publ_author_name
'Bai, Yong-Ju'
'Qi, Jun-Chao'
'Hou, Ya-Ru'
'Xia, Zhang-Tian'
'Shen, Xin'
'Peng, Hang'
'Lu, Yan-Zi'
'Qin, Yan'
'Lv, Hui-Peng'
'Liao, Wei-Qiang'

_publ_section_title
;
 An organic-inorganic hybrid ferroelastic with a near-room-temperature
 phase transition.
;
_journal_name_full 'Dalton transactions (Cambridge, England : 2003)'
_journal_paper_doi 10.1039/d4dt03193h
_journal_year 2024
_chemical_formula_moiety 'C16 H28 N4 O2, Br4 Zn'
_chemical_formula_sum 'C16 H28 Br4 N4 O2 Zn'
_chemical_formula_weight 693.43
_space_group_crystal_system monoclinic
_space_group_IT_number 14
_space_group_name_Hall '-P 2ybc'
_space_group_name_H-M_alt 'P 1 21/c 1'
_atom_sites_solution_hydrogens geom
_atom_sites_solution_primary iterative
_audit_creation_date 2024-11-10
_audit_creation_method
;
Olex2 1.5
(compiled 2023.03.06 svn.rbb2c1857 for OlexSys, GUI svn.r6748)
;
_audit_update_record
;
2024-11-12 deposited with the CCDC.	2024-12-17 downloaded from the CCDC.
;
_cell_angle_alpha 90
_cell_angle_beta 109.232(2)
_cell_angle_gamma 90
_cell_formula_units_Z 8
_cell_length_a 25.8689(5)
_cell_length_b 10.2058(2)
_cell_length_c 20.2127(4)
_cell_measurement_reflns_used 17670
_cell_measurement_temperature 297.98(10)
_cell_measurement_theta_max 76.3450
_cell_measurement_theta_min 2.3360
_cell_volume 5038.60(18)
_computing_cell_refinement 'CrysAlisPro 1.171.42.79a (Rigaku OD, 2022)'
_computing_data_collection 'CrysAlisPro 1.171.42.79a (Rigaku OD, 2022)'
_computing_data_reduction 'CrysAlisPro 1.171.42.79a (Rigaku OD, 2022)'
_computing_molecular_graphics 'Olex2 1.5 (Dolomanov et al., 2009)'
_computing_publication_material 'Olex2 1.5 (Dolomanov et al., 2009)'
_computing_structure_refinement 'SHELXL 2018/3 (Sheldrick, 2015)'
_computing_structure_solution 'olex2.solve 1.5 (Bourhis et al., 2015)'
_diffrn_ambient_environment air
_diffrn_ambient_temperature 297.98(10)
_diffrn_detector 'Hybrid Pixel Array Detector'
_diffrn_detector_area_resol_mean 10.0000
_diffrn_detector_type HyPix
_diffrn_measured_fraction_theta_full 0.970
_diffrn_measured_fraction_theta_max 0.939
_diffrn_measurement_details
;
List of Runs (angles in degrees, time in seconds):

  # Type    Start    End  Width  t~exp~   \w     \q     \k     \f   Frames
#--------------------------------------------------------------------------
  1  \w     47.00 100.00   0.50    0.10    --  108.36 -94.00 -90.00  106
  2  \w     70.00 104.00   0.50    0.10    --  108.36-125.00  30.00   68
  3  \w     44.00  70.00   0.50    0.10    --  108.36-125.00  90.00   52
  4  \w     55.00 105.00   0.50    0.10    --  108.36 -94.00 150.00  100
  5  \w     42.00  67.00   0.50    0.10    --  108.36 -61.00  90.00   50
  6  \w     46.00  72.00   0.50    0.10    --  108.36 -61.00  30.00   52
  7  \w     78.00 104.00   0.50    0.10    --  108.36 -77.00 -90.00   52
  8  \w     49.00  75.00   0.50    0.10    --  108.36 -77.00 -90.00   52
  9  \w     35.00  72.00   0.50    0.10    --  108.36 -61.00-150.00   74
 10  \w     35.00 106.00   0.50    0.10    --  108.36 -77.00-180.00  142
 11  \w     39.00  70.00   0.50    0.10    --  108.36 -61.00  60.00   62
 12  \w     37.00 119.00   0.50    0.11    --   45.20  44.00  -3.00  164
 13  \w    -13.00  12.00   0.50    0.11    --   45.20 -44.00-154.00   50
 14  \w    -19.00  28.00   0.50    0.11    --   45.20 -19.00-150.00   94
 15  \w     96.00 178.00   0.50    0.10    --  108.36  44.00  -3.00  164
 16  \w    -24.00  32.00   0.50    0.11    --  -45.20  19.00 150.00  112
 17  \w    -69.00 -28.00   0.50    0.10    -- -102.00  61.00  30.00   82
 18  \w    -68.00 -28.00   0.50    0.10    -- -102.00  61.00   0.00   80
 19  \w    -36.00  19.00   0.50    0.11    --  -45.20  44.00  -3.00  110
 20  \w    -64.00 -32.00   0.50    0.10    -- -102.00  61.00-150.00   64
 21  \w    -69.00 -29.00   0.50    0.10    -- -102.00  61.00-180.00   80
 22  \w   -154.00-129.00   0.50    0.10    -- -102.00 -44.00-154.00   50
 23  \w   -175.00-126.00   0.50    0.10    -- -102.00 -61.00 -60.00   98
 24  \w   -113.00 -84.00   0.50    0.10    -- -102.00 -61.00 -60.00   58
 25  \w   -111.00 -32.00   0.50    0.11    --  -45.20 -44.00-154.00  158
 26  \w   -106.00 -67.00   0.50    0.10    -- -102.00 125.00  60.00   78
 27  \w    -62.00 -36.00   0.50    0.10    -- -102.00 125.00  60.00   52
;
_diffrn_measurement_device 'four-circle diffractometer'
_diffrn_measurement_device_type 'XtaLAB Synergy R, DW system, HyPix'
_diffrn_measurement_method '\w scans'
_diffrn_orient_matrix_type 'CrysAlisPro convention (1999,Acta A55,543-557)'
_diffrn_orient_matrix_UB_11 -0.0084680000
_diffrn_orient_matrix_UB_12 0.0155128000
_diffrn_orient_matrix_UB_13 0.0715667000
_diffrn_orient_matrix_UB_21 -0.0527089000
_diffrn_orient_matrix_UB_22 -0.0824469000
_diffrn_orient_matrix_UB_23 -0.0265500000
_diffrn_orient_matrix_UB_31 0.0335597000
_diffrn_orient_matrix_UB_32 -0.1254939000
_diffrn_orient_matrix_UB_33 0.0262864000
_diffrn_radiation_monochromator mirror
_diffrn_radiation_probe x-ray
_diffrn_radiation_type 'Cu K\a'
_diffrn_radiation_wavelength 1.54184
_diffrn_reflns_av_R_equivalents 0.0512
_diffrn_reflns_av_unetI/netI 0.0412
_diffrn_reflns_Laue_measured_fraction_full 0.970
_diffrn_reflns_Laue_measured_fraction_max 0.939
_diffrn_reflns_limit_h_max 32
_diffrn_reflns_limit_h_min -27
_diffrn_reflns_limit_k_max 6
_diffrn_reflns_limit_k_min -12
_diffrn_reflns_limit_l_max 24
_diffrn_reflns_limit_l_min -25
_diffrn_reflns_number 34496
_diffrn_reflns_point_group_measured_fraction_full 0.970
_diffrn_reflns_point_group_measured_fraction_max 0.939
_diffrn_reflns_theta_full 67.684
_diffrn_reflns_theta_max 76.626
_diffrn_reflns_theta_min 3.619
_diffrn_source 'Rotating-anode X-ray tube'
_diffrn_source_type 'Rigaku (Cu) X-ray Source'
_exptl_absorpt_coefficient_mu 8.931
_exptl_absorpt_correction_T_max 1.00000
_exptl_absorpt_correction_T_min 0.52932
_exptl_absorpt_correction_type multi-scan
_exptl_absorpt_process_details
;
CrysAlisPro 1.171.42.79a (Rigaku Oxford Diffraction, 2022)
Empirical absorption correction using spherical harmonics,
implemented in SCALE3 ABSPACK scaling algorithm.
;
_exptl_crystal_colour 'clear light colourless'
_exptl_crystal_colour_lustre clear
_exptl_crystal_colour_modifier light
_exptl_crystal_colour_primary colourless
_exptl_crystal_density_diffrn 1.828
_exptl_crystal_description plate
_exptl_crystal_F_000 2704
_exptl_crystal_size_max 0.2
_exptl_crystal_size_mid 0.1
_exptl_crystal_size_min 0.1
_refine_diff_density_max 1.702
_refine_diff_density_min -1.275
_refine_diff_density_rms 0.167
_refine_ls_extinction_method none
_refine_ls_goodness_of_fit_ref 1.089
_refine_ls_hydrogen_treatment constr
_refine_ls_matrix_type full
_refine_ls_number_parameters 497
_refine_ls_number_reflns 9960
_refine_ls_number_restraints 320
_refine_ls_restrained_S_all 1.086
_refine_ls_R_factor_all 0.0959
_refine_ls_R_factor_gt 0.0826
_refine_ls_shift/su_max 0.000
_refine_ls_shift/su_mean 0.000
_refine_ls_structure_factor_coef Fsqd
_refine_ls_weighting_details 'w=1/[\s^2^(Fo^2^)+(0.0100P)^2^+70.0000P] where P=(Fo^2^+2Fc^2^)/3'
_refine_ls_weighting_scheme calc
_refine_ls_wR_factor_gt 0.1724
_refine_ls_wR_factor_ref 0.1775
_reflns_Friedel_coverage 0.000
_reflns_number_gt 7681
_reflns_number_total 9960
_reflns_threshold_expression 'I > 2\s(I)'
_cod_data_source_file d4dt03193h2.cif
_cod_data_source_block EE_BPHDZnBr4_RTP
_cod_original_sg_symbol_H-M 'P 21/c'
_cod_database_code 7717703
_shelx_shelxl_version_number 2018/3
_chemical_oxdiff_formula 'C H O N Zn Br'
_shelx_space_group_comment
;
The symmetry employed for this shelxl refinement is uniquely defined
by the following loop, which should always be used as a source of
symmetry information in preference to the above space-group names.
They are only intended as comments.
;
_shelx_estimated_absorpt_t_max 0.469
_shelx_estimated_absorpt_t_min 0.268
_reflns_odcompleteness_completeness 99.64
_reflns_odcompleteness_iscentric 1
_reflns_odcompleteness_theta 66.97
_olex2_refinement_description
;
1. Fixed Uiso
 At 1.2 times of:
  All C(H) groups, All C(H,H) groups, All N(H) groups
2. Restrained distances
 C31-C30 = C32-C31 = C30-C29 = C28-C29 = C15-C16 = C15-C14 = C13-C14 = C13-C12
 = C4-C5 = C2-C1 = C3-C2 = C4-C3 = C20-C21 = C19-C20 = C19-C18 = C18-C17
 1.54 with sigma of 0.01
 Br1B-Zn1 \\sim Br1A-Zn1
 with sigma of 0.02
3. Uiso/Uaniso restraints and constraints
All non-hydrogen atoms have similar U: within 2A with sigma of 0.04 and sigma
for terminal atoms of 0.08 within 2A
All non-hydrogen atoms have similar U: within 2A with sigma of 0.01 and sigma
for terminal atoms of 0.02 within 2A
4. Rigid body (RIGU) restrains
 Br1B, Br1A
 with sigma for 1-2 distances of 0.004 and sigma for 1-3 distances of 0.004
 C5, C1, C2, C3, C4
 with sigma for 1-2 distances of 0.01 and sigma for 1-3 distances of 0.02
5. Others
 Sof(Br1B)=1-FVAR(1)
 Sof(Br1A)=FVAR(1)
6.a Ternary CH refined with riding coordinates:
 N4(H4), N5(HB), N1(H1), N8(HC)
6.b Secondary CH2 refined with riding coordinates:
 C12(H12A,H12B), C29(HH,HI), C5(H5A,H5B), C21(HJ,HK), C16(H16A,H16B), C1(H1A,
 H1B), C14(H14A,H14B), C17(HL,HM), C2(H2A,H2B), C15(H15A,H15B), C30(HN,HO),
 C13(H13A,H13B), C3(H3A,H3B), C31(HP,HQ), C4(H4A,H4B), C20(HR,HS), C28(HT,HU),
 C32(HV,HW), C18(HX,HY), C19(HZ,H5)
6.c Aromatic/amide H refined with riding coordinates:
 N7(H), N6(HA), N2(H2), N3(H3), C24(HD), C23(HE), C8(H8), C10(H10), C9(H9),
 C7(H7), C25(HF), C26(HG)
;
_olex2_submission_special_instructions 'No special instructions were received'
_oxdiff_exptl_absorpt_empirical_details
;
Empirical correction (ABSPACK) includes:
- Absorption correction using spherical harmonics
- Frame scaling
;
_oxdiff_exptl_absorpt_empirical_full_max 3.201
_oxdiff_exptl_absorpt_empirical_full_min 0.520

loop_
_space_group_symop_operation_xyz
'x, y, z'
'-x, y+1/2, -z+1/2'
'-x, -y, -z'
'x, -y-1/2, z-1/2'

loop_
_atom_site_label
_atom_site_type_symbol
_atom_site_fract_x
_atom_site_fract_y
_atom_site_fract_z
_atom_site_U_iso_or_equiv
_atom_site_adp_type
_atom_site_occupancy
_atom_site_site_symmetry_order
_atom_site_calc_flag
_atom_site_refinement_flags_posn
_atom_site_refinement_flags_adp
_atom_site_refinement_flags_occupancy
_atom_site_disorder_assembly
_atom_site_disorder_group
Br4 Br 0.03459(4) 0.18995(14) 0.16017(6) 0.0653(3) Uani 1 1 d . . . . .
Br7 Br 0.47681(4) 0.73491(15) 0.13916(6) 0.0702(4) Uani 1 1 d . . . . .
Br3 Br 0.18090(5) 0.02242(15) 0.21482(7) 0.0731(4) Uani 1 1 d . . . . .
Br8 Br 0.33827(5) 0.53406(13) 0.07627(6) 0.0704(3) Uani 1 1 d . . . . .
Br5 Br 0.41185(5) 0.58464(16) 0.27403(6) 0.0784(4) Uani 1 1 d . . . . .
Br6 Br 0.34158(6) 0.88347(14) 0.15799(9) 0.0856(4) Uani 1 1 d . . . . .
Zn1 Zn 0.12370(5) 0.17128(15) 0.25072(8) 0.0609(4) Uani 1 1 d D . . . .
Zn2 Zn 0.39328(5) 0.68562(15) 0.16119(7) 0.0556(3) Uani 1 1 d . . . . .
Br2 Br 0.11409(5) 0.08137(18) 0.35644(6) 0.0869(5) Uani 1 1 d . . . . .
Br1B Br 0.16659(16) 0.3762(5) 0.2523(7) 0.087(3) Uani 0.447(18) 1 d D U P A 2
O3 O 0.3239(2) 0.2736(7) 0.5052(3) 0.0522(16) Uani 1 1 d . U . . .
O4 O 0.3282(2) 0.2196(7) 0.1592(3) 0.0487(15) Uani 1 1 d . U . . .
O1 O 0.1683(2) -0.1769(8) 0.6817(3) 0.0565(18) Uani 1 1 d . U . . .
O2 O 0.1681(2) -0.2673(8) 0.3302(3) 0.0538(17) Uani 1 1 d . U . . .
N4 N 0.0738(3) -0.3045(9) 0.2245(4) 0.0556(18) Uani 1 1 d . U . . .
H4 H 0.110932 -0.309638 0.222018 0.067 Uiso 1 1 calc R U . . .
N7 N 0.4203(3) 0.2358(9) 0.2048(4) 0.0556(19) Uani 1 1 d . U . . .
H H 0.448776 0.238420 0.241747 0.067 Uiso 1 1 calc R U . . .
N6 N 0.2373(3) 0.2054(9) 0.4786(4) 0.0515(18) Uani 1 1 d . U . . .
HA H 0.209123 0.166201 0.450562 0.062 Uiso 1 1 calc R U . . .
N5 N 0.2383(3) 0.2514(9) 0.5447(4) 0.0549(18) Uani 1 1 d . U . . .
HB H 0.277025 0.258245 0.573232 0.066 Uiso 1 1 calc R U . . .
N2 N 0.2593(3) -0.2048(10) 0.7174(4) 0.0588(19) Uani 1 1 d . U . . .
H2 H 0.288239 -0.210381 0.705544 0.071 Uiso 1 1 calc R U . . .
N1 N 0.2635(3) -0.2063(9) 0.7897(4) 0.0530(17) Uani 1 1 d . U . . .
H1 H 0.227034 -0.220675 0.793212 0.064 Uiso 1 1 calc R U . B 1
N3 N 0.0774(3) -0.3012(10) 0.2960(4) 0.062(2) Uani 1 1 d . U . . .
H3 H 0.048985 -0.315843 0.308027 0.075 Uiso 1 1 calc R U . . .
N8 N 0.4251(3) 0.2407(9) 0.1366(4) 0.0565(18) Uani 1 1 d . U . . .
HC H 0.389729 0.267332 0.103157 0.068 Uiso 1 1 calc R U . . .
C6 C 0.2097(3) -0.1946(11) 0.6679(5) 0.052(2) Uani 1 1 d . U . . .
C24 C 0.3239(4) 0.2153(10) 0.3701(5) 0.0482(19) Uani 1 1 d . U . . .
HD H 0.356177 0.240207 0.404657 0.058 Uiso 1 1 calc R U . . .
C23 C 0.2802(3) 0.1939(10) 0.3896(4) 0.0467(19) Uani 1 1 d . U . . .
HE H 0.248236 0.159210 0.358172 0.056 Uiso 1 1 calc R U . . .
C27 C 0.3692(3) 0.2269(10) 0.2097(4) 0.0462(18) Uani 1 1 d . U . . .
C8 C 0.1667(4) -0.2206(11) 0.5413(5) 0.052(2) Uani 1 1 d . U . . .
H8 H 0.133026 -0.216398 0.548420 0.063 Uiso 1 1 calc R U . . .
C22 C 0.2835(3) 0.2264(10) 0.4617(4) 0.0477(19) Uani 1 1 d . U . . .
C10 C 0.1235(4) -0.2614(11) 0.4162(5) 0.056(2) Uani 1 1 d . U . . .
H10 H 0.089565 -0.267862 0.422421 0.067 Uiso 1 1 calc R U . . .
C11 C 0.1262(3) -0.2748(11) 0.3448(4) 0.052(2) Uani 1 1 d . U . . .
C9 C 0.1676(4) -0.2404(11) 0.4723(4) 0.052(2) Uani 1 1 d . U . . .
H9 H 0.201446 -0.238575 0.465608 0.062 Uiso 1 1 calc R U . . .
C7 C 0.2119(4) -0.2077(11) 0.5960(5) 0.054(2) Uani 1 1 d . U . . .
H7 H 0.245678 -0.206942 0.589075 0.065 Uiso 1 1 calc R U . . .
C25 C 0.3249(3) 0.2028(10) 0.3005(5) 0.0462(19) Uani 1 1 d . U . . .
HF H 0.293386 0.174265 0.265753 0.055 Uiso 1 1 calc R U . . .
C26 C 0.3693(4) 0.2304(10) 0.2831(5) 0.051(2) Uani 1 1 d . U . . .
HG H 0.401500 0.252639 0.318428 0.061 Uiso 1 1 calc R U . . .
C12 C 0.0430(4) -0.4265(12) 0.1916(5) 0.064(2) Uani 1 1 d D U . . .
H12A H 0.006461 -0.425164 0.194988 0.076 Uiso 1 1 calc R U . . .
H12B H 0.061868 -0.503648 0.215884 0.076 Uiso 1 1 calc R U . . .
C29 C 0.4474(4) 0.1092(12) 0.0445(5) 0.076(3) Uani 1 1 d D U . . .
HH H 0.412724 0.128126 0.008499 0.091 Uiso 1 1 calc R U . . .
HI H 0.459751 0.024043 0.034507 0.091 Uiso 1 1 calc R U . . .
C5 C 0.2852(4) -0.0770(12) 0.8231(5) 0.063(2) Uani 1 1 d D U . C 1
H5A H 0.260444 -0.007181 0.799778 0.076 Uiso 1 1 calc R U . C 1
H5B H 0.320606 -0.059839 0.818027 0.076 Uiso 1 1 calc R U . C 1
C21 C 0.2153(4) 0.3860(14) 0.5410(6) 0.075(3) Uani 1 1 d D U . . .
HJ H 0.231638 0.442358 0.514631 0.090 Uiso 1 1 calc R U . . .
HK H 0.223986 0.421580 0.587859 0.090 Uiso 1 1 calc R U . . .
C16 C 0.0478(5) -0.1820(13) 0.1894(5) 0.068(2) Uani 1 1 d D U . . .
H16A H 0.069828 -0.107230 0.211775 0.082 Uiso 1 1 calc R U . . .
H16B H 0.011841 -0.172508 0.193871 0.082 Uiso 1 1 calc R U . . .
C1 C 0.2998(4) -0.3172(12) 0.8242(4) 0.061(2) Uani 1 1 d D U . C 1
H1A H 0.335590 -0.305589 0.819440 0.073 Uiso 1 1 calc R U . C 1
H1B H 0.284510 -0.398827 0.801531 0.073 Uiso 1 1 calc R U . C 1
C14 C 0.0120(4) -0.3075(10) 0.0756(5) 0.071(3) Uani 1 1 d D U . . .
H14A H 0.012012 -0.310855 0.027671 0.086 Uiso 1 1 calc R U . . .
H14B H -0.025661 -0.303923 0.074704 0.086 Uiso 1 1 calc R U . . .
C17 C 0.2134(4) 0.1579(14) 0.5817(5) 0.072(3) Uani 1 1 d D U . . .
HL H 0.222883 0.184001 0.630377 0.086 Uiso 1 1 calc R U . . .
HM H 0.228505 0.071309 0.580466 0.086 Uiso 1 1 calc R U . . .
C2 C 0.3054(5) -0.3235(11) 0.9015(4) 0.070(3) Uani 1 1 d D U . C 1
H2A H 0.329772 -0.394674 0.923915 0.084 Uiso 1 1 calc R U . C 1
H2B H 0.269958 -0.339876 0.906479 0.084 Uiso 1 1 calc R U . C 1
C15 C 0.0426(5) -0.1851(11) 0.1118(5) 0.073(3) Uani 1 1 d D U . . .
H15A H 0.078863 -0.183680 0.107483 0.087 Uiso 1 1 calc R U . . .
H15B H 0.023171 -0.107592 0.088827 0.087 Uiso 1 1 calc R U . . .
C30 C 0.4895(5) 0.2136(11) 0.0426(7) 0.084(3) Uani 1 1 d D U . . .
HN H 0.525153 0.191122 0.075481 0.100 Uiso 1 1 calc R U . . .
HO H 0.492481 0.218167 -0.003943 0.100 Uiso 1 1 calc R U . . .
C13 C 0.0398(5) -0.4304(11) 0.1150(4) 0.070(3) Uani 1 1 d D U . . .
H13A H 0.019281 -0.507245 0.092775 0.084 Uiso 1 1 calc R U . . .
H13B H 0.076405 -0.437463 0.112329 0.084 Uiso 1 1 calc R U . . .
C3 C 0.3285(5) -0.1933(10) 0.9365(5) 0.075(3) Uani 1 1 d D U . C 1
H3A H 0.364726 -0.179442 0.933373 0.090 Uiso 1 1 calc R U . C 1
H3B H 0.331780 -0.196361 0.985666 0.090 Uiso 1 1 calc R U . C 1
C31 C 0.4709(6) 0.3460(12) 0.0622(6) 0.087(3) Uani 1 1 d D U . . .
HP H 0.435451 0.368291 0.028746 0.105 Uiso 1 1 calc R U . . .
HQ H 0.496746 0.413299 0.059970 0.105 Uiso 1 1 calc R U . . .
C4 C 0.2909(5) -0.0797(11) 0.9007(5) 0.068(3) Uani 1 1 d D U . C 1
H4A H 0.255166 -0.090881 0.905815 0.082 Uiso 1 1 calc R U . C 1
H4B H 0.306190 0.002545 0.922559 0.082 Uiso 1 1 calc R U . C 1
C20 C 0.1530(4) 0.3827(14) 0.5054(7) 0.090(3) Uani 1 1 d D U . . .
HR H 0.138108 0.469987 0.504843 0.108 Uiso 1 1 calc R U . . .
HS H 0.144344 0.353301 0.457294 0.108 Uiso 1 1 calc R U . . .
C28 C 0.4392(5) 0.1054(13) 0.1160(5) 0.066(2) Uani 1 1 d D U . . .
HT H 0.409853 0.044855 0.114258 0.079 Uiso 1 1 calc R U . . .
HU H 0.472372 0.074077 0.151006 0.079 Uiso 1 1 calc R U . . .
C32 C 0.4668(5) 0.3422(13) 0.1364(5) 0.072(3) Uani 1 1 d D U . . .
HV H 0.502031 0.319891 0.170304 0.086 Uiso 1 1 calc R U . . .
HW H 0.455763 0.427203 0.148534 0.086 Uiso 1 1 calc R U . . .
C18 C 0.1512(4) 0.1514(13) 0.5492(6) 0.085(3) Uani 1 1 d D U . . .
HX H 0.136264 0.096297 0.577632 0.101 Uiso 1 1 calc R U . . .
HY H 0.141230 0.113705 0.502673 0.101 Uiso 1 1 calc R U . . .
C19 C 0.1276(5) 0.2899(13) 0.5451(7) 0.092(3) Uani 1 1 d D U . . .
HZ H 0.088334 0.286641 0.521747 0.110 Uiso 1 1 calc R U . . .
H5 H 0.134311 0.323139 0.592105 0.110 Uiso 1 1 calc R U . . .
Br1A Br 0.16108(18) 0.3825(3) 0.2973(7) 0.099(3) Uani 0.553(18) 1 d D U P A 1

loop_
_atom_site_aniso_label
_atom_site_aniso_U_11
_atom_site_aniso_U_22
_atom_site_aniso_U_33
_atom_site_aniso_U_23
_atom_site_aniso_U_13
_atom_site_aniso_U_12
Br4 0.0373(5) 0.0979(9) 0.0602(6) 0.0098(6) 0.0154(4) 0.0087(5)
Br7 0.0424(5) 0.1094(10) 0.0622(7) 0.0054(7) 0.0219(5) -0.0050(6)
Br3 0.0574(6) 0.0978(10) 0.0670(7) 0.0159(7) 0.0244(6) 0.0227(6)
Br8 0.0666(7) 0.0758(8) 0.0591(7) -0.0046(6) 0.0076(5) -0.0105(6)
Br5 0.0594(7) 0.1192(12) 0.0562(7) 0.0103(7) 0.0185(5) -0.0059(7)
Br6 0.0798(8) 0.0645(8) 0.1353(13) 0.0058(8) 0.0665(9) 0.0030(7)
Zn1 0.0380(6) 0.0626(9) 0.0757(9) 0.0033(7) 0.0103(6) 0.0008(6)
Zn2 0.0419(6) 0.0673(9) 0.0591(8) -0.0052(7) 0.0188(6) -0.0035(6)
Br2 0.0649(7) 0.1462(14) 0.0480(6) -0.0126(8) 0.0165(5) -0.0038(8)
Br1B 0.0512(17) 0.066(2) 0.123(6) 0.003(3) 0.000(2) -0.0084(14)
O3 0.039(3) 0.085(5) 0.035(3) 0.001(3) 0.016(3) -0.009(3)
O4 0.036(3) 0.080(5) 0.030(3) 0.006(3) 0.011(2) 0.004(3)
O1 0.039(3) 0.099(5) 0.032(3) -0.002(3) 0.013(3) 0.002(3)
O2 0.037(3) 0.094(5) 0.030(3) -0.005(3) 0.012(2) 0.002(3)
N4 0.040(3) 0.092(5) 0.037(3) -0.006(3) 0.014(3) 0.001(3)
N7 0.042(4) 0.089(5) 0.040(4) 0.001(4) 0.018(3) 0.002(4)
N6 0.034(3) 0.087(5) 0.037(3) -0.008(3) 0.015(3) -0.008(3)
N5 0.040(3) 0.094(5) 0.035(3) -0.006(3) 0.018(3) -0.007(3)
N2 0.034(3) 0.111(5) 0.032(3) 0.001(4) 0.012(3) 0.004(4)
N1 0.036(3) 0.089(5) 0.033(3) -0.003(3) 0.010(3) 0.001(3)
N3 0.039(3) 0.111(6) 0.038(3) -0.007(4) 0.015(3) -0.012(4)
N8 0.051(4) 0.085(5) 0.044(3) 0.015(3) 0.030(3) 0.013(4)
C6 0.033(4) 0.087(5) 0.035(4) 0.006(4) 0.011(3) 0.002(4)
C24 0.041(4) 0.067(5) 0.038(4) 0.000(4) 0.015(3) -0.001(4)
C23 0.036(4) 0.071(5) 0.035(4) 0.004(4) 0.014(3) -0.003(4)
C27 0.038(4) 0.069(5) 0.036(4) 0.002(4) 0.018(3) 0.003(4)
C8 0.039(4) 0.082(6) 0.037(4) -0.001(4) 0.016(3) -0.002(4)
C22 0.035(4) 0.075(5) 0.038(4) 0.005(4) 0.018(3) -0.003(4)
C10 0.041(4) 0.095(6) 0.034(4) -0.005(4) 0.014(3) -0.005(4)
C11 0.036(4) 0.091(6) 0.028(4) -0.005(4) 0.009(3) -0.003(4)
C9 0.040(4) 0.084(6) 0.033(4) 0.000(4) 0.013(3) 0.000(4)
C7 0.037(4) 0.088(6) 0.037(4) 0.001(4) 0.012(3) 0.001(4)
C25 0.035(4) 0.064(5) 0.041(4) 0.000(4) 0.016(3) -0.001(4)
C26 0.041(4) 0.074(5) 0.041(4) -0.003(4) 0.018(3) 0.001(4)
C12 0.052(5) 0.085(6) 0.050(5) -0.004(5) 0.011(4) 0.001(4)
C29 0.070(5) 0.105(7) 0.062(5) 0.005(5) 0.033(4) 0.025(5)
C5 0.056(5) 0.080(6) 0.056(5) 0.000(5) 0.022(4) 0.008(4)
C21 0.062(5) 0.100(7) 0.063(5) -0.016(5) 0.020(4) -0.003(5)
C16 0.067(5) 0.090(6) 0.054(5) 0.003(5) 0.028(4) 0.003(5)
C1 0.056(5) 0.077(6) 0.047(4) -0.005(4) 0.013(4) -0.002(4)
C14 0.064(5) 0.107(7) 0.040(4) 0.005(5) 0.011(4) 0.008(5)
C17 0.060(5) 0.113(7) 0.048(5) 0.003(5) 0.027(4) -0.015(5)
C2 0.076(5) 0.083(6) 0.045(4) 0.006(5) 0.013(4) 0.000(5)
C15 0.071(5) 0.096(6) 0.053(5) 0.016(5) 0.023(4) 0.012(5)
C30 0.085(6) 0.111(7) 0.075(6) 0.018(6) 0.052(5) 0.022(6)
C13 0.063(5) 0.092(6) 0.049(5) -0.015(5) 0.011(4) -0.001(5)
C3 0.075(6) 0.091(6) 0.046(5) -0.005(5) 0.000(4) 0.002(5)
C31 0.092(6) 0.102(7) 0.085(6) 0.026(6) 0.053(5) 0.005(6)
C4 0.067(5) 0.080(6) 0.054(5) -0.011(5) 0.014(4) 0.004(5)
C20 0.061(5) 0.116(7) 0.083(6) -0.021(6) 0.011(5) 0.010(6)
C28 0.059(5) 0.092(6) 0.054(5) 0.012(5) 0.027(4) 0.008(5)
C32 0.070(5) 0.083(6) 0.076(5) 0.015(5) 0.043(5) 0.008(5)
C18 0.065(5) 0.130(8) 0.064(5) -0.012(6) 0.028(5) -0.035(5)
C19 0.048(5) 0.146(8) 0.080(6) -0.028(6) 0.018(5) -0.014(6)
Br1A 0.0584(16) 0.0616(16) 0.142(6) -0.001(2) -0.012(2) -0.0047(12)

loop_
_atom_type_symbol
_atom_type_description
_atom_type_scat_dispersion_real
_atom_type_scat_dispersion_imag
_atom_type_scat_source
C C 0.0181 0.0091 'International Tables Vol C Tables 4.2.6.8 and 6.1.1.4'
H H 0.0000 0.0000 'International Tables Vol C Tables 4.2.6.8 and 6.1.1.4'
Br Br -0.6763 1.2805 'International Tables Vol C Tables 4.2.6.8 and 6.1.1.4'
N N 0.0311 0.0180 'International Tables Vol C Tables 4.2.6.8 and 6.1.1.4'
O O 0.0492 0.0322 'International Tables Vol C Tables 4.2.6.8 and 6.1.1.4'
Zn Zn -1.5491 0.6778 'International Tables Vol C Tables 4.2.6.8 and 6.1.1.4'

loop_
_geom_angle_atom_site_label_1
_geom_angle_atom_site_label_2
_geom_angle_atom_site_label_3
_geom_angle
_geom_angle_site_symmetry_1
_geom_angle_site_symmetry_3
_geom_angle_publ_flag
Br3 Zn1 Br4 110.41(7) . . ?
Br3 Zn1 Br2 106.34(7) . . ?
Br3 Zn1 Br1A 118.4(2) . . ?
Br2 Zn1 Br4 110.33(7) . . ?
Br2 Zn1 Br1A 98.0(4) . . ?
Br1B Zn1 Br4 105.38(18) . . ?
Br1B Zn1 Br3 103.4(3) . . ?
Br1B Zn1 Br2 120.6(4) . . ?
Br1A Zn1 Br4 112.37(12) . . ?
Br7 Zn2 Br8 111.14(7) . . ?
Br7 Zn2 Br5 110.83(7) . . ?
Br7 Zn2 Br6 110.18(7) . . ?
Br8 Zn2 Br5 106.78(7) . . ?
Br8 Zn2 Br6 109.13(7) . . ?
Br5 Zn2 Br6 108.69(7) . . ?
N3 N4 H4 108.5 . . ?
N3 N4 C12 108.4(8) . . ?
N3 N4 C16 109.6(8) . . ?
C12 N4 H4 108.5 . . ?
C16 N4 H4 108.5 . . ?
C16 N4 C12 113.2(8) . . ?
N8 N7 H 121.0 . . ?
C27 N7 H 121.0 . . ?
C27 N7 N8 118.0(7) . . ?
N5 N6 HA 121.9 . . ?
C22 N6 HA 121.9 . . ?
C22 N6 N5 116.1(7) . . ?
N6 N5 HB 106.2 . . ?
N6 N5 C21 112.2(8) . . ?
N6 N5 C17 112.8(8) . . ?
C21 N5 HB 106.2 . . ?
C17 N5 HB 106.2 . . ?
C17 N5 C21 112.7(8) . . ?
N1 N2 H2 120.2 . . ?
C6 N2 H2 120.2 . . ?
C6 N2 N1 119.6(7) . . ?
N2 N1 H1 109.0 . . ?
N2 N1 C5 109.9(8) . . ?
N2 N1 C1 108.1(7) . . ?
C5 N1 H1 109.0 . . ?
C1 N1 H1 109.0 . . ?
C1 N1 C5 111.8(7) . . ?
N4 N3 H3 120.6 . . ?
C11 N3 N4 118.7(7) . . ?
C11 N3 H3 120.6 . . ?
N7 N8 HC 108.4 . . ?
N7 N8 C28 109.8(7) . . ?
N7 N8 C32 108.7(8) . . ?
C28 N8 HC 108.4 . . ?
C32 N8 HC 108.4 . . ?
C32 N8 C28 113.0(8) . . ?
O1 C6 N2 122.8(8) . . ?
O1 C6 C7 124.4(8) . . ?
N2 C6 C7 112.8(7) . . ?
C23 C24 HD 117.6 . . ?
C23 C24 C25 124.8(9) . . ?
C25 C24 HD 117.6 . . ?
C24 C23 HE 120.7 . . ?
C24 C23 C22 118.5(8) . . ?
C22 C23 HE 120.7 . . ?
O4 C27 N7 123.0(8) . . ?
O4 C27 C26 124.0(8) . . ?
N7 C27 C26 113.0(8) . . ?
C9 C8 H8 118.6 . . ?
C7 C8 H8 118.6 . . ?
C7 C8 C9 122.7(8) . . ?
O3 C22 N6 119.7(8) . . ?
O3 C22 C23 124.0(7) . . ?
N6 C22 C23 116.3(8) . . ?
C11 C10 H10 118.5 . . ?
C9 C10 H10 118.5 . . ?
C9 C10 C11 123.0(8) . . ?
O2 C11 N3 122.1(8) . . ?
O2 C11 C10 124.4(8) . . ?
N3 C11 C10 113.5(8) . . ?
C8 C9 H9 117.5 . . ?
C10 C9 C8 125.0(9) . . ?
C10 C9 H9 117.5 . . ?
C6 C7 H7 119.3 . . ?
C8 C7 C6 121.4(8) . . ?
C8 C7 H7 119.3 . . ?
C24 C25 HF 118.7 . . ?
C26 C25 C24 122.6(9) . . ?
C26 C25 HF 118.7 . . ?
C27 C26 HG 118.7 . . ?
C25 C26 C27 122.7(9) . . ?
C25 C26 HG 118.7 . . ?
N4 C12 H12A 110.0 . . ?
N4 C12 H12B 110.0 . . ?
N4 C12 C13 108.3(9) . . ?
H12A C12 H12B 108.4 . . ?
C13 C12 H12A 110.0 . . ?
C13 C12 H12B 110.0 . . ?
HH C29 HI 108.0 . . ?
C30 C29 HH 109.4 . . ?
C30 C29 HI 109.4 . . ?
C28 C29 HH 109.4 . . ?
C28 C29 HI 109.4 . . ?
C28 C29 C30 111.2(9) . . ?
N1 C5 H5A 109.7 . . ?
N1 C5 H5B 109.7 . . ?
N1 C5 C4 109.9(9) . . ?
H5A C5 H5B 108.2 . . ?
C4 C5 H5A 109.7 . . ?
C4 C5 H5B 109.7 . . ?
N5 C21 HJ 109.6 . . ?
N5 C21 HK 109.6 . . ?
N5 C21 C20 110.1(10) . . ?
HJ C21 HK 108.1 . . ?
C20 C21 HJ 109.6 . . ?
C20 C21 HK 109.6 . . ?
N4 C16 H16A 109.6 . . ?
N4 C16 H16B 109.6 . . ?
N4 C16 C15 110.3(9) . . ?
H16A C16 H16B 108.1 . . ?
C15 C16 H16A 109.6 . . ?
C15 C16 H16B 109.6 . . ?
N1 C1 H1A 109.6 . . ?
N1 C1 H1B 109.6 . . ?
N1 C1 C2 110.3(8) . . ?
H1A C1 H1B 108.1 . . ?
C2 C1 H1A 109.6 . . ?
C2 C1 H1B 109.6 . . ?
H14A C14 H14B 108.2 . . ?
C15 C14 H14A 109.7 . . ?
C15 C14 H14B 109.7 . . ?
C15 C14 C13 109.9(9) . . ?
C13 C14 H14A 109.7 . . ?
C13 C14 H14B 109.7 . . ?
N5 C17 HL 109.1 . . ?
N5 C17 HM 109.1 . . ?
N5 C17 C18 112.5(9) . . ?
HL C17 HM 107.8 . . ?
C18 C17 HL 109.1 . . ?
C18 C17 HM 109.1 . . ?
C1 C2 H2A 109.8 . . ?
C1 C2 H2B 109.8 . . ?
C1 C2 C3 109.2(9) . . ?
H2A C2 H2B 108.3 . . ?
C3 C2 H2A 109.8 . . ?
C3 C2 H2B 109.8 . . ?
C16 C15 C14 111.4(9) . . ?
C16 C15 H15A 109.4 . . ?
C16 C15 H15B 109.4 . . ?
C14 C15 H15A 109.4 . . ?
C14 C15 H15B 109.4 . . ?
H15A C15 H15B 108.0 . . ?
C29 C30 HN 110.0 . . ?
C29 C30 HO 110.0 . . ?
HN C30 HO 108.3 . . ?
C31 C30 C29 108.7(9) . . ?
C31 C30 HN 110.0 . . ?
C31 C30 HO 110.0 . . ?
C12 C13 C14 111.5(9) . . ?
C12 C13 H13A 109.3 . . ?
C12 C13 H13B 109.3 . . ?
C14 C13 H13A 109.3 . . ?
C14 C13 H13B 109.3 . . ?
H13A C13 H13B 108.0 . . ?
C2 C3 H3A 109.6 . . ?
C2 C3 H3B 109.6 . . ?
C2 C3 C4 110.4(9) . . ?
H3A C3 H3B 108.1 . . ?
C4 C3 H3A 109.6 . . ?
C4 C3 H3B 109.6 . . ?
C30 C31 HP 109.4 . . ?
C30 C31 HQ 109.4 . . ?
C30 C31 C32 111.0(10) . . ?
HP C31 HQ 108.0 . . ?
C32 C31 HP 109.4 . . ?
C32 C31 HQ 109.4 . . ?
C5 C4 C3 109.2(9) . . ?
C5 C4 H4A 109.8 . . ?
C5 C4 H4B 109.8 . . ?
C3 C4 H4A 109.8 . . ?
C3 C4 H4B 109.8 . . ?
H4A C4 H4B 108.3 . . ?
C21 C20 HR 109.7 . . ?
C21 C20 HS 109.7 . . ?
HR C20 HS 108.2 . . ?
C19 C20 C21 109.6(10) . . ?
C19 C20 HR 109.7 . . ?
C19 C20 HS 109.7 . . ?
N8 C28 C29 110.9(9) . . ?
N8 C28 HT 109.5 . . ?
N8 C28 HU 109.5 . . ?
C29 C28 HT 109.5 . . ?
C29 C28 HU 109.5 . . ?
HT C28 HU 108.1 . . ?
N8 C32 C31 107.5(10) . . ?
N8 C32 HV 110.2 . . ?
N8 C32 HW 110.2 . . ?
C31 C32 HV 110.2 . . ?
C31 C32 HW 110.2 . . ?
HV C32 HW 108.5 . . ?
C17 C18 HX 109.8 . . ?
C17 C18 HY 109.8 . . ?
C17 C18 C19 109.2(10) . . ?
HX C18 HY 108.3 . . ?
C19 C18 HX 109.8 . . ?
C19 C18 HY 109.8 . . ?
C20 C19 C18 111.7(10) . . ?
C20 C19 HZ 109.3 . . ?
C20 C19 H5 109.3 . . ?
C18 C19 HZ 109.3 . . ?
C18 C19 H5 109.3 . . ?
HZ C19 H5 107.9 . . ?

loop_
_geom_bond_atom_site_label_1
_geom_bond_atom_site_label_2
_geom_bond_distance
_geom_bond_site_symmetry_2
_geom_bond_publ_flag
Br4 Zn1 2.4332(17) . ?
Br7 Zn2 2.3987(16) . ?
Br3 Zn1 2.3941(19) . ?
Br8 Zn2 2.3990(18) . ?
Br5 Zn2 2.4026(19) . ?
Br6 Zn2 2.411(2) . ?
Zn1 Br2 2.413(2) . ?
Zn1 Br1B 2.363(4) . ?
Zn1 Br1A 2.423(5) . ?
O3 C22 1.220(10) . ?
O4 C27 1.207(10) . ?
O1 C6 1.205(10) . ?
O2 C11 1.216(10) . ?
N4 H4 0.9800 . ?
N4 N3 1.417(10) . ?
N4 C12 1.509(14) . ?
N4 C16 1.485(14) . ?
N7 H 0.8600 . ?
N7 N8 1.427(10) . ?
N7 C27 1.360(11) . ?
N6 HA 0.8600 . ?
N6 N5 1.407(10) . ?
N6 C22 1.365(10) . ?
N5 HB 0.9800 . ?
N5 C21 1.488(15) . ?
N5 C17 1.485(13) . ?
N2 H2 0.8600 . ?
N2 N1 1.430(10) . ?
N2 C6 1.345(11) . ?
N1 H1 0.9800 . ?
N1 C5 1.505(14) . ?
N1 C1 1.489(13) . ?
N3 H3 0.8600 . ?
N3 C11 1.349(11) . ?
N8 HC 0.9800 . ?
N8 C28 1.521(14) . ?
N8 C32 1.497(14) . ?
C6 C7 1.479(12) . ?
C24 HD 0.9300 . ?
C24 C23 1.332(11) . ?
C24 C25 1.421(12) . ?
C23 HE 0.9300 . ?
C23 C22 1.471(12) . ?
C27 C26 1.482(12) . ?
C8 H8 0.9300 . ?
C8 C9 1.416(12) . ?
C8 C7 1.325(12) . ?
C10 H10 0.9300 . ?
C10 C11 1.475(12) . ?
C10 C9 1.333(12) . ?
C9 H9 0.9300 . ?
C7 H7 0.9300 . ?
C25 HF 0.9300 . ?
C25 C26 1.338(12) . ?
C26 HG 0.9300 . ?
C12 H12A 0.9700 . ?
C12 H12B 0.9700 . ?
C12 C13 1.524(8) . ?
C29 HH 0.9700 . ?
C29 HI 0.9700 . ?
C29 C30 1.534(9) . ?
C29 C28 1.528(8) . ?
C5 H5A 0.9700 . ?
C5 H5B 0.9700 . ?
C5 C4 1.527(8) . ?
C21 HJ 0.9700 . ?
C21 HK 0.9700 . ?
C21 C20 1.533(9) . ?
C16 H16A 0.9700 . ?
C16 H16B 0.9700 . ?
C16 C15 1.528(8) . ?
C1 H1A 0.9700 . ?
C1 H1B 0.9700 . ?
C1 C2 1.521(8) . ?
C14 H14A 0.9700 . ?
C14 H14B 0.9700 . ?
C14 C15 1.530(9) . ?
C14 C13 1.531(9) . ?
C17 HL 0.9700 . ?
C17 HM 0.9700 . ?
C17 C18 1.526(8) . ?
C2 H2A 0.9700 . ?
C2 H2B 0.9700 . ?
C2 C3 1.531(9) . ?
C15 H15A 0.9700 . ?
C15 H15B 0.9700 . ?
C30 HN 0.9700 . ?
C30 HO 0.9700 . ?
C30 C31 1.529(9) . ?
C13 H13A 0.9700 . ?
C13 H13B 0.9700 . ?
C3 H3A 0.9700 . ?
C3 H3B 0.9700 . ?
C3 C4 1.534(9) . ?
C31 HP 0.9700 . ?
C31 HQ 0.9700 . ?
C31 C32 1.538(9) . ?
C4 H4A 0.9700 . ?
C4 H4B 0.9700 . ?
C20 HR 0.9700 . ?
C20 HS 0.9700 . ?
C20 C19 1.523(9) . ?
C28 HT 0.9700 . ?
C28 HU 0.9700 . ?
C32 HV 0.9700 . ?
C32 HW 0.9700 . ?
C18 HX 0.9700 . ?
C18 HY 0.9700 . ?
C18 C19 1.530(9) . ?
C19 HZ 0.9700 . ?
C19 H5 0.9700 . ?

loop_
_geom_hbond_atom_site_label_D
_geom_hbond_atom_site_label_H
_geom_hbond_atom_site_label_A
_geom_hbond_distance_DH
_geom_hbond_distance_HA
_geom_hbond_distance_DA
_geom_hbond_angle_DHA
_geom_hbond_site_symmetry_A
_geom_hbond_publ_flag
N4 H4 O1 0.98 1.92 2.857(9) 159.1 4 yes
N5 HB O4 0.98 1.82 2.704(9) 148.5 4_566 yes
N1 H1 O2 0.98 1.91 2.856(9) 161.7 4_556 yes

loop_
_geom_torsion_atom_site_label_1
_geom_torsion_atom_site_label_2
_geom_torsion_atom_site_label_3
_geom_torsion_atom_site_label_4
_geom_torsion
_geom_torsion_site_symmetry_1
_geom_torsion_site_symmetry_2
_geom_torsion_site_symmetry_3
_geom_torsion_site_symmetry_4
_geom_torsion_publ_flag
O4 C27 C26 C25 12.1(17) . . . . ?
O1 C6 C7 C8 -10.4(19) . . . . ?
N4 N3 C11 O2 -7.8(17) . . . . ?
N4 N3 C11 C10 174.3(10) . . . . ?
N4 C12 C13 C14 -57.6(11) . . . . ?
N4 C16 C15 C14 54.8(12) . . . . ?
N7 N8 C28 C29 -177.2(8) . . . . ?
N7 N8 C32 C31 -179.6(8) . . . . ?
N7 C27 C26 C25 -169.4(10) . . . . ?
N6 N5 C21 C20 71.8(11) . . . . ?
N6 N5 C17 C18 -72.4(12) . . . . ?
N5 N6 C22 O3 5.4(15) . . . . ?
N5 N6 C22 C23 -172.4(9) . . . . ?
N5 C21 C20 C19 57.0(13) . . . . ?
N5 C17 C18 C19 -53.7(13) . . . . ?
N2 N1 C5 C4 -178.8(7) . . . . ?
N2 N1 C1 C2 -179.7(8) . . . . ?
N2 C6 C7 C8 169.5(11) . . . . ?
N1 N2 C6 O1 5.6(17) . . . . ?
N1 N2 C6 C7 -174.3(9) . . . . ?
N1 C5 C4 C3 57.3(12) . . . . ?
N1 C1 C2 C3 -58.2(12) . . . . ?
N3 N4 C12 C13 -179.4(8) . . . . ?
N3 N4 C16 C15 -178.9(8) . . . . ?
N8 N7 C27 O4 1.9(16) . . . . ?
N8 N7 C27 C26 -176.6(9) . . . . ?
C6 N2 N1 C5 -105.7(11) . . . . ?
C6 N2 N1 C1 132.0(10) . . . . ?
C24 C23 C22 O3 0.9(16) . . . . ?
C24 C23 C22 N6 178.6(10) . . . . ?
C24 C25 C26 C27 -175.3(10) . . . . ?
C23 C24 C25 C26 177.3(11) . . . . ?
C27 N7 N8 C28 -98.7(10) . . . . ?
C27 N7 N8 C32 137.3(10) . . . . ?
C22 N6 N5 C21 93.1(10) . . . . ?
C22 N6 N5 C17 -138.4(9) . . . . ?
C11 C10 C9 C8 176.8(11) . . . . ?
C9 C8 C7 C6 -176.5(11) . . . . ?
C9 C10 C11 O2 -0.5(19) . . . . ?
C9 C10 C11 N3 177.3(11) . . . . ?
C7 C8 C9 C10 175.9(12) . . . . ?
C25 C24 C23 C22 -172.6(10) . . . . ?
C12 N4 N3 C11 132.9(10) . . . . ?
C12 N4 C16 C15 -57.7(11) . . . . ?
C29 C30 C31 C32 60.6(14) . . . . ?
C5 N1 C1 C2 59.1(11) . . . . ?
C21 N5 C17 C18 56.0(12) . . . . ?
C21 C20 C19 C18 -57.7(14) . . . . ?
C16 N4 N3 C11 -103.1(11) . . . . ?
C16 N4 C12 C13 58.7(10) . . . . ?
C1 N1 C5 C4 -58.6(10) . . . . ?
C1 C2 C3 C4 58.5(13) . . . . ?
C17 N5 C21 C20 -56.8(12) . . . . ?
C17 C18 C19 C20 55.4(13) . . . . ?
C2 C3 C4 C5 -58.3(13) . . . . ?
C15 C14 C13 C12 56.8(12) . . . . ?
C30 C29 C28 N8 53.6(12) . . . . ?
C30 C31 C32 N8 -61.1(13) . . . . ?
C13 C14 C15 C16 -54.5(13) . . . . ?
C28 N8 C32 C31 58.3(11) . . . . ?
C28 C29 C30 C31 -56.1(13) . . . . ?
C32 N8 C28 C29 -55.8(11) . . . . ?
